data_7206441
loop_
_publ_author_name
'Dziubek, Kamil F.'
'Katrusiak, Andrzej'

_publ_section_title
;
 Pressure-induced pseudorotation in crystalline pyrrolidine.
;
_journal_issue 34
_journal_name_full 'Physical chemistry chemical physics : PCCP'
_journal_page_first 15428
_journal_page_last 15431
_journal_paper_doi 10.1039/c1cp21087d
_journal_volume 13
_journal_year 2011
_chemical_formula_moiety 'C4 H9 N'
_chemical_formula_sum 'C4 H9 N'
_chemical_formula_weight 71.12
_chemical_melting_point 210.15
_chemical_name_common pyrrolidine
_chemical_name_systematic
;
azacyclopentane
;
_space_group_IT_number 2
_symmetry_cell_setting triclinic
_symmetry_space_group_name_Hall '-P 1'
_symmetry_space_group_name_H-M 'P -1'
_atom_sites_solution_hydrogens geom
_atom_sites_solution_primary direct
_atom_sites_solution_secondary difmap
_audit_creation_method SHELXL-97
_cell_angle_alpha 94.37(3)
_cell_angle_beta 98.54(3)
_cell_angle_gamma 99.59(3)
_cell_formula_units_Z 4
_cell_length_a 7.702(2)
_cell_length_b 4.9380(10)
_cell_length_c 10.572(2)
_cell_measurement_reflns_used 666
_cell_measurement_temperature 295(2)
_cell_measurement_theta_max 25.37
_cell_measurement_theta_min 2.78
_cell_volume 389.96(16)
_computing_cell_refinement 'CrysAlisPro (Oxford Diffraction, 2010)'
_computing_data_collection 'CrysAlisPro (Oxford Diffraction, 2010)'
_computing_data_reduction 'CrysAlisPro (Oxford Diffraction, 2010); REDSHADE (Katrusiak, A. 2003)'
_computing_molecular_graphics 'X-Seed (Barbour, 1999)'
_computing_publication_material 'SHELXL-97 (Sheldrick, 1997)'
_computing_structure_refinement 'SHELXL-97 (Sheldrick, 1997)'
_computing_structure_solution 'SHELXS-97 (Sheldrick, 1997)'
_diffrn_ambient_environment 'diamond-anvil cell'
_diffrn_ambient_pressure 1500000
_diffrn_ambient_temperature 295(2)
_diffrn_measured_fraction_theta_full 0.321
_diffrn_measured_fraction_theta_max 0.321
_diffrn_measurement_device_type 'KM-4 CCD'
_diffrn_measurement_method '\f- and \w-scans'
_diffrn_radiation_monochromator graphite
_diffrn_radiation_source 'fine-focus sealed tube'
_diffrn_radiation_type MoK\a
_diffrn_radiation_wavelength 0.71073
_diffrn_reflns_av_R_equivalents 0.0848
_diffrn_reflns_av_sigmaI/netI 0.1053
_diffrn_reflns_limit_h_max 9
_diffrn_reflns_limit_h_min -9
_diffrn_reflns_limit_k_max 5
_diffrn_reflns_limit_k_min -5
_diffrn_reflns_limit_l_max 6
_diffrn_reflns_limit_l_min -5
_diffrn_reflns_number 2002
_diffrn_reflns_theta_full 24.88
_diffrn_reflns_theta_max 24.88
_diffrn_reflns_theta_min 2.72
_diffrn_standards_decay_% 0
_diffrn_standards_interval_count 0
_diffrn_standards_number 0
_exptl_absorpt_coefficient_mu 0.073
_exptl_absorpt_correction_T_max 0.826
_exptl_absorpt_correction_T_min 0.438
_exptl_absorpt_correction_type analytical
_exptl_absorpt_process_details
;
Corrections for absorption of the diamond-anvil cell and the sample
were made using program REDSHADE [Katrusiak, A. (2003) REDSHADE. Adam
Mickiewicz University Pozna\'n; Katrusiak, A. (2004) Z. Kristallogr.
219, 461-467].
;
_exptl_crystal_colour colourless
_exptl_crystal_density_diffrn 1.211
_exptl_crystal_density_method 'not measured'
_exptl_crystal_description cylinder
_exptl_crystal_F_000 160
_exptl_crystal_size_max 0.33
_exptl_crystal_size_mid 0.33
_exptl_crystal_size_min 0.12
_exptl_crystal_size_rad 0.17
_refine_diff_density_max 0.123
_refine_diff_density_min -0.137
_refine_diff_density_rms 0.034
_refine_ls_extinction_method none
_refine_ls_goodness_of_fit_ref 1.055
_refine_ls_hydrogen_treatment mixed
_refine_ls_matrix_type full
_refine_ls_number_parameters 47
_refine_ls_number_reflns 434
_refine_ls_number_restraints 0
_refine_ls_restrained_S_all 1.055
_refine_ls_R_factor_all 0.1324
_refine_ls_R_factor_gt 0.0764
_refine_ls_shift/su_max 0.000
_refine_ls_shift/su_mean 0.000
_refine_ls_structure_factor_coef Fsqd
_refine_ls_weighting_details 'calc w=1/[\s^2^(Fo^2^)+(0.0903P)^2^+0.0000P] where P=(Fo^2^+2Fc^2^)/3'
_refine_ls_weighting_scheme calc
_refine_ls_wR_factor_gt 0.1652
_refine_ls_wR_factor_ref 0.1920
_reflns_number_gt 259
_reflns_number_total 434
_reflns_threshold_expression >2sigma(I)
_cod_data_source_file c1cp21087d.txt
_cod_data_source_block pyrrolidine_15_kbar
_cod_original_cell_volume 389.96(15)
_cod_database_code 7206441

loop_
_symmetry_equiv_pos_as_xyz
'x, y, z'
'-x, -y, -z'

loop_
_atom_site_label
_atom_site_type_symbol
_atom_site_fract_x
_atom_site_fract_y
_atom_site_fract_z
_atom_site_U_iso_or_equiv
_atom_site_adp_type
_atom_site_occupancy
_atom_site_symmetry_multiplicity
_atom_site_calc_flag
_atom_site_refinement_flags
N1 N 0.3182(7) 1.1601(16) 0.226(2) 0.030(2) Uiso 1 1 d .
H1 H 0.388(8) 1.057(14) 0.239(14) 0.036 Uiso 1 1 d .
C2 C 0.3360(11) 1.120(2) 0.094(3) 0.047(3) Uiso 1 1 d .
H21 H 0.4613 1.1418 0.0860 0.056 Uiso 1 1 calc R
H22 H 0.2846 1.2564 0.0469 0.056 Uiso 1 1 calc R
C3 C 0.2399(9) 0.8283(16) 0.0365(19) 0.042(2) Uiso 1 1 d .
H32 H 0.3229 0.7010 0.0342 0.051 Uiso 1 1 calc R
H31 H 0.1758 0.8299 -0.0496 0.051 Uiso 1 1 calc R
C4 C 0.1096(9) 0.7535(18) 0.1329(19) 0.042(2) Uiso 1 1 d .
H42 H -0.0128 0.7130 0.0884 0.050 Uiso 1 1 calc R
H41 H 0.1356 0.5925 0.1740 0.050 Uiso 1 1 calc R
C5 C 0.1359(9) 1.0003(18) 0.232(2) 0.047(2) Uiso 1 1 d .
H51 H 0.0453 1.1120 0.2112 0.056 Uiso 1 1 calc R
H52 H 0.1298 0.9418 0.3168 0.056 Uiso 1 1 calc R
N6 N 0.5548(8) 0.7488(13) 0.3181(14) 0.0312(17) Uiso 1 1 d .
H6 H 0.470(8) 0.607(15) 0.312(14) 0.037 Uiso 1 1 d .
C7 C 0.6454(9) 0.7915(19) 0.454(2) 0.042(2) Uiso 1 1 d .
H71 H 0.5615 0.7328 0.5107 0.050 Uiso 1 1 calc R
H72 H 0.6963 0.9850 0.4784 0.050 Uiso 1 1 calc R
C8 C 0.7947(10) 0.6146(18) 0.463(2) 0.032(2) Uiso 1 1 d .
H81 H 0.9106 0.7289 0.4941 0.039 Uiso 1 1 calc R
H82 H 0.7732 0.4719 0.5194 0.039 Uiso 1 1 calc R
C9 C 0.7860(10) 0.492(2) 0.329(2) 0.043(3) Uiso 1 1 d .
H91 H 0.7218 0.3027 0.3161 0.051 Uiso 1 1 calc R
H92 H 0.9044 0.4959 0.3075 0.051 Uiso 1 1 calc R
C10 C 0.6842(9) 0.6808(18) 0.250(2) 0.039(2) Uiso 1 1 d .
H101 H 0.7650 0.8462 0.2381 0.047 Uiso 1 1 calc R
H102 H 0.6295 0.5862 0.1665 0.047 Uiso 1 1 calc R

loop_
_atom_type_symbol
_atom_type_description
_atom_type_scat_dispersion_real
_atom_type_scat_dispersion_imag
_atom_type_scat_source
C C 0.0033 0.0016 'International Tables Vol C Tables 4.2.6.8 and 6.1.1.4'
H H 0.0000 0.0000 'International Tables Vol C Tables 4.2.6.8 and 6.1.1.4'
N N 0.0061 0.0033 'International Tables Vol C Tables 4.2.6.8 and 6.1.1.4'

loop_
_geom_angle_atom_site_label_1
_geom_angle_atom_site_label_2
_geom_angle_atom_site_label_3
_geom_angle
_geom_angle_publ_flag
C2 N1 C5 104.0(12) n
N1 C2 C3 109.7(13) n
C2 C3 C4 101.7(16) n
C5 C4 C3 107.0(9) n
N1 C5 C4 105.4(13) n
C10 N6 C7 103.8(7) n
N6 C7 C8 106.4(18) n
C9 C8 C7 104.7(14) n
C8 C9 C10 102.3(13) n
N6 C10 C9 107.2(17) n

loop_
_geom_bond_atom_site_label_1
_geom_bond_atom_site_label_2
_geom_bond_distance
_geom_bond_publ_flag
N1 C2 1.43(3) n
N1 C5 1.502(11) n
C2 C3 1.537(17) n
C3 C4 1.56(2) n
C4 C5 1.51(2) n
N6 C10 1.38(2) n
N6 C7 1.48(3) n
C7 C8 1.552(13) n
C8 C9 1.48(3) n
C9 C10 1.533(13) n
